data_4064062
loop_
_publ_author_name
'Vicente, Jos\'e'
'Gonz\'alez-Herrero, Pablo'
'Frutos-Pedre\~no, Roberto'
'Chicote, Mar\'ia-Teresa'
'Jones, Peter G.'
'Bautista, Delia'

_publ_section_title
;
 Synthesis and Reactivity of Ortho-Palladated Phenylacetamides.
 Intramolecular C&#x2212;N vs C&#x2212;O Reductive Coupling after CO or
 XyNC Insertion into the Pd&#x2212;C Bond. Synthesis of Isoquinoline- and
 Isocoumarin-Based Heterocycles
;
_journal_issue 5
_journal_name_full Organometallics
_journal_page_first 1079
_journal_paper_doi 10.1021/om101110s
_journal_volume 30
_journal_year 2011
_chemical_formula_sum 'C36 H36 F3 I N4 O4 Pd S'
_chemical_formula_weight 911.05
_chemical_name_systematic
;
 ?
;
_space_group_IT_number 2
_symmetry_cell_setting triclinic
_symmetry_space_group_name_Hall '-P 1'
_symmetry_space_group_name_H-M 'P -1'
_atom_sites_solution_hydrogens geom
_atom_sites_solution_primary direct
_atom_sites_solution_secondary difmap
_audit_creation_method SHELXL-97
_cell_angle_alpha 87.250(3)
_cell_angle_beta 75.566(4)
_cell_angle_gamma 76.134(4)
_cell_formula_units_Z 2
_cell_length_a 8.3013(3)
_cell_length_b 14.7697(4)
_cell_length_c 16.4066(4)
_cell_measurement_reflns_used 25712
_cell_measurement_temperature 100(2)
_cell_measurement_theta_max 30.7872
_cell_measurement_theta_min 2.5584
_cell_volume 1891.16(11)
_computing_cell_refinement
;
CrysAlisPro, Oxford Diffraction Ltd.,
Version 1.171.33.36 (release 16-03-2009 CrysAlis171 .NET)
(compiled Mar 16 2009,17:39:00)
;
_computing_data_collection
;
CrysAlisPro, Oxford Diffraction Ltd.,
Version 1.171.33.36 (release 16-03-2009 CrysAlis171 .NET)
(compiled Mar 16 2009,17:39:00)
;
_computing_data_reduction
;
CrysAlisPro, Oxford Diffraction Ltd.,
Version 1.171.33.36 (release 16-03-2009 CrysAlis171 .NET)
(compiled Mar 16 2009,17:39:00)
;
_computing_molecular_graphics 'Bruker XP'
_computing_publication_material SHELXL-97
_computing_structure_refinement 'SHELXL-97 (Sheldrick, 1997)'
_computing_structure_solution 'SHELXS-97 (Sheldrick, 1990)'
_diffrn_ambient_temperature 100(2)
_diffrn_detector_area_resol_mean 16.1419
_diffrn_measured_fraction_theta_full 0.988
_diffrn_measured_fraction_theta_max 0.988
_diffrn_measurement_device_type 'Xcalibur, Eos'
_diffrn_measurement_method \w-scan
_diffrn_radiation_monochromator graphite
_diffrn_radiation_source 'Enhance (Mo) X-ray Source'
_diffrn_radiation_type MoK\a
_diffrn_radiation_wavelength 0.71073
_diffrn_reflns_av_R_equivalents 0.0238
_diffrn_reflns_av_sigmaI/netI 0.0290
_diffrn_reflns_limit_h_max 11
_diffrn_reflns_limit_h_min -11
_diffrn_reflns_limit_k_max 20
_diffrn_reflns_limit_k_min -20
_diffrn_reflns_limit_l_max 22
_diffrn_reflns_limit_l_min -22
_diffrn_reflns_number 48774
_diffrn_reflns_theta_full 29.13
_diffrn_reflns_theta_max 29.13
_diffrn_reflns_theta_min 2.56
_exptl_absorpt_coefficient_mu 1.419
_exptl_absorpt_correction_T_max 1.00000
_exptl_absorpt_correction_T_min 0.88180
_exptl_absorpt_correction_type multi-scan
_exptl_absorpt_process_details
;
CrysAlisPro, Oxford Diffraction Ltd.,
Version 1.171.33.36 (release 16-03-2009 CrysAlis171 .NET)
(compiled Mar 16 2009,17:39:00)
;
_exptl_crystal_colour 'pale yellow'
_exptl_crystal_density_diffrn 1.600
_exptl_crystal_density_meas ?
_exptl_crystal_density_method 'not measured'
_exptl_crystal_description prism
_exptl_crystal_F_000 908
_exptl_crystal_size_max 0.25
_exptl_crystal_size_mid 0.10
_exptl_crystal_size_min 0.08
_refine_diff_density_max 1.195
_refine_diff_density_min -0.887
_refine_diff_density_rms 0.079
_refine_ls_extinction_method none
_refine_ls_goodness_of_fit_ref 1.026
_refine_ls_hydrogen_treatment 'NH free with SADI, rigid methyls, others riding'
_refine_ls_matrix_type full
_refine_ls_number_parameters 469
_refine_ls_number_reflns 10087
_refine_ls_number_restraints 3
_refine_ls_restrained_S_all 1.026
_refine_ls_R_factor_all 0.0392
_refine_ls_R_factor_gt 0.0278
_refine_ls_shift/su_max 0.007
_refine_ls_shift/su_mean 0.000
_refine_ls_structure_factor_coef Fsqd
_refine_ls_weighting_details 'calc w=1/[\s^2^(Fo^2^)+(0.0427P)^2^] where P=(Fo^2^+2Fc^2^)/3'
_refine_ls_weighting_scheme calc
_refine_ls_wR_factor_gt 0.0708
_refine_ls_wR_factor_ref 0.0728
_reflns_number_gt 7927
_reflns_number_total 10087
_reflns_threshold_expression >2sigma(I)
_cod_data_source_file om101110s_si_003.cif
_cod_data_source_block incons
_cod_depositor_comments
;
The following automatic conversions were performed:

'_exptl_crystal_density_meas' value 'not measured' was changed to '?'
- the value is perceived as not measured.

Automatic conversion script
Id: cif_fix_values 3008 2015-01-20 13:52:24Z robertas 
;
_cod_original_cell_volume 1891.16(10)
_cod_database_code 4064062

loop_
_symmetry_equiv_pos_as_xyz
'x, y, z'
'-x, -y, -z'

loop_
_atom_site_label
_atom_site_type_symbol
_atom_site_fract_x
_atom_site_fract_y
_atom_site_fract_z
_atom_site_U_iso_or_equiv
_atom_site_adp_type
_atom_site_occupancy
_atom_site_symmetry_multiplicity
_atom_site_calc_flag
_atom_site_refinement_flags
Pd Pd 0.25361(2) 0.705565(11) 0.349818(10) 0.02001(5) Uani 1 1 d .
I I 0.07253(2) 0.646847(12) 0.488038(10) 0.03725(6) Uani 1 1 d .
O1 O 0.7551(2) 0.74399(10) 0.07654(9) 0.0264(3) Uani 1 1 d .
N1 N 0.8607(3) 0.86997(13) 0.03571(12) 0.0282(4) Uani 1 1 d D
H01 H 0.852(4) 0.9298(13) 0.0471(16) 0.039(8) Uiso 1 1 d D
H02 H 0.946(3) 0.8385(15) -0.0033(13) 0.024(6) Uiso 1 1 d D
N2 N 0.5523(2) 0.69309(13) 0.20873(11) 0.0223(4) Uani 1 1 d D
H03 H 0.624(4) 0.710(2) 0.1618(16) 0.062(10) Uiso 1 1 d D
N3 N 0.2665(2) 0.87501(13) 0.45198(11) 0.0265(4) Uani 1 1 d .
N4 N 0.2104(2) 0.53890(13) 0.25508(11) 0.0241(4) Uani 1 1 d .
C1 C 0.6503(3) 0.87749(15) 0.16997(13) 0.0236(4) Uani 1 1 d .
H1A H 0.6730 0.8390 0.2188 0.028 Uiso 1 1 calc R
H1B H 0.6848 0.9365 0.1739 0.028 Uiso 1 1 calc R
C2 C 0.7605(3) 0.82577(15) 0.08922(13) 0.0236(4) Uani 1 1 d .
C11 C 0.3502(3) 0.84060(14) 0.21164(13) 0.0222(4) Uani 1 1 d .
C12 C 0.4605(3) 0.89959(14) 0.17536(13) 0.0229(4) Uani 1 1 d .
C13 C 0.3868(3) 0.98658(15) 0.14713(14) 0.0302(5) Uani 1 1 d .
H13 H 0.4582 1.0276 0.1235 0.036 Uiso 1 1 calc R
C14 C 0.2148(3) 1.01470(17) 0.15240(16) 0.0371(6) Uani 1 1 d .
H14 H 0.1691 1.0740 0.1318 0.045 Uiso 1 1 calc R
C15 C 0.1070(3) 0.95695(18) 0.18770(16) 0.0362(6) Uani 1 1 d .
H15 H -0.0121 0.9760 0.1908 0.043 Uiso 1 1 calc R
C16 C 0.1748(3) 0.87160(16) 0.21826(15) 0.0304(5) Uani 1 1 d .
H16 H 0.1005 0.8330 0.2444 0.036 Uiso 1 1 calc R
C20 C 0.4062(3) 0.74753(14) 0.24574(13) 0.0216(4) Uani 1 1 d .
C21 C 0.6204(3) 0.60017(15) 0.23463(15) 0.0265(5) Uani 1 1 d .
C22 C 0.6334(3) 0.52734(16) 0.17998(16) 0.0309(5) Uani 1 1 d .
C23 C 0.6985(3) 0.43722(17) 0.20385(19) 0.0423(7) Uani 1 1 d .
H23 H 0.7060 0.3859 0.1692 0.051 Uiso 1 1 calc R
C24 C 0.7525(3) 0.42161(19) 0.2774(2) 0.0464(7) Uani 1 1 d .
H24 H 0.7963 0.3596 0.2930 0.056 Uiso 1 1 calc R
C25 C 0.7436(3) 0.4943(2) 0.32786(19) 0.0462(7) Uani 1 1 d .
H25 H 0.7834 0.4818 0.3777 0.055 Uiso 1 1 calc R
C26 C 0.6779(3) 0.58636(18) 0.30828(15) 0.0331(5) Uani 1 1 d .
C27 C 0.5757(3) 0.54674(18) 0.09949(16) 0.0364(6) Uani 1 1 d .
H27A H 0.5731 0.4880 0.0751 0.055 Uiso 1 1 calc R
H27B H 0.6555 0.5767 0.0596 0.055 Uiso 1 1 calc R
H27C H 0.4608 0.5882 0.1114 0.055 Uiso 1 1 calc R
C28 C 0.6786(4) 0.6642(2) 0.36408(19) 0.0492(7) Uani 1 1 d .
H28A H 0.5867 0.6676 0.4155 0.074 Uiso 1 1 calc R
H28B H 0.6603 0.7234 0.3342 0.074 Uiso 1 1 calc R
H28C H 0.7891 0.6523 0.3789 0.074 Uiso 1 1 calc R
C30 C 0.2652(3) 0.81283(16) 0.41334(13) 0.0259(5) Uani 1 1 d .
C31 C 0.2674(3) 0.94480(15) 0.50628(14) 0.0264(5) Uani 1 1 d .
C32 C 0.2361(3) 1.03715(16) 0.47965(15) 0.0329(5) Uani 1 1 d .
C33 C 0.2369(4) 1.10374(18) 0.53635(17) 0.0455(7) Uani 1 1 d .
H33 H 0.2144 1.1678 0.5217 0.055 Uiso 1 1 calc R
C34 C 0.2700(4) 1.0784(2) 0.61355(18) 0.0504(8) Uani 1 1 d .
H34 H 0.2707 1.1254 0.6509 0.060 Uiso 1 1 calc R
C35 C 0.3023(4) 0.98614(19) 0.63817(16) 0.0409(6) Uani 1 1 d .
H35 H 0.3258 0.9704 0.6915 0.049 Uiso 1 1 calc R
C36 C 0.3003(3) 0.91678(17) 0.58471(15) 0.0328(5) Uani 1 1 d .
C37 C 0.2001(4) 1.06223(18) 0.39520(17) 0.0431(7) Uani 1 1 d .
H37A H 0.1600 1.1301 0.3921 0.065 Uiso 1 1 calc R
H37B H 0.1117 1.0322 0.3873 0.065 Uiso 1 1 calc R
H37C H 0.3050 1.0408 0.3509 0.065 Uiso 1 1 calc R
C38 C 0.3320(4) 0.81578(18) 0.60894(18) 0.0497(8) Uani 1 1 d .
H38A H 0.3521 0.8097 0.6655 0.075 Uiso 1 1 calc R
H38B H 0.4326 0.7800 0.5687 0.075 Uiso 1 1 calc R
H38C H 0.2319 0.7918 0.6084 0.075 Uiso 1 1 calc R
C40 C 0.2283(3) 0.60119(15) 0.28811(13) 0.0233(4) Uani 1 1 d .
C41 C 0.1944(3) 0.45865(15) 0.21814(15) 0.0270(5) Uani 1 1 d .
C42 C 0.1339(3) 0.46928(19) 0.14519(16) 0.0354(6) Uani 1 1 d .
C43 C 0.1202(4) 0.3869(2) 0.1107(2) 0.0518(8) Uani 1 1 d .
H43 H 0.0813 0.3898 0.0607 0.062 Uiso 1 1 calc R
C44 C 0.1614(4) 0.3037(2) 0.1475(3) 0.0601(10) Uani 1 1 d .
H44 H 0.1493 0.2495 0.1231 0.072 Uiso 1 1 calc R
C45 C 0.2203(3) 0.29530(18) 0.2192(2) 0.0507(8) Uani 1 1 d .
H45 H 0.2484 0.2356 0.2433 0.061 Uiso 1 1 calc R
C46 C 0.2396(3) 0.37391(17) 0.25731(18) 0.0363(6) Uani 1 1 d .
C47 C 0.0834(4) 0.5614(2) 0.10701(18) 0.0481(7) Uani 1 1 d .
H47A H -0.0015 0.6039 0.1494 0.072 Uiso 1 1 calc R
H47B H 0.0339 0.5542 0.0601 0.072 Uiso 1 1 calc R
H47C H 0.1844 0.5871 0.0863 0.072 Uiso 1 1 calc R
C48 C 0.3059(4) 0.3693(2) 0.3337(2) 0.0527(8) Uani 1 1 d .
H48A H 0.4181 0.3845 0.3191 0.079 Uiso 1 1 calc R
H48B H 0.3170 0.3062 0.3566 0.079 Uiso 1 1 calc R
H48C H 0.2263 0.4140 0.3759 0.079 Uiso 1 1 calc R
S S 0.74202(7) 1.15349(4) 0.11524(3) 0.02364(11) Uani 1 1 d .
O2 O 0.8157(2) 1.06297(11) 0.07482(12) 0.0389(4) Uani 1 1 d .
O3 O 0.8669(2) 1.20565(12) 0.11770(10) 0.0325(4) Uani 1 1 d .
O4 O 0.6110(2) 1.15425(15) 0.19073(10) 0.0438(5) Uani 1 1 d .
C90 C 0.6299(3) 1.21767(16) 0.04001(14) 0.0295(5) Uani 1 1 d .
F1 F 0.5078(2) 1.17821(11) 0.02997(10) 0.0449(4) Uani 1 1 d .
F2 F 0.5562(2) 1.30546(9) 0.06591(10) 0.0419(4) Uani 1 1 d .
F3 F 0.7378(2) 1.22130(11) -0.03478(9) 0.0496(4) Uani 1 1 d .

loop_
_atom_site_aniso_label
_atom_site_aniso_U_11
_atom_site_aniso_U_22
_atom_site_aniso_U_33
_atom_site_aniso_U_23
_atom_site_aniso_U_13
_atom_site_aniso_U_12
Pd 0.02381(9) 0.02086(8) 0.01728(8) 0.00397(6) -0.00535(6) -0.00930(6)
I 0.03381(10) 0.05004(11) 0.02736(9) 0.01525(7) -0.00510(7) -0.01420(8)
O1 0.0318(9) 0.0196(7) 0.0258(8) -0.0013(6) -0.0015(7) -0.0079(6)
N1 0.0330(11) 0.0233(10) 0.0260(10) 0.0000(8) 0.0016(9) -0.0119(8)
N2 0.0208(9) 0.0247(9) 0.0218(9) 0.0029(7) -0.0043(8) -0.0077(7)
N3 0.0300(10) 0.0274(9) 0.0224(9) 0.0001(8) -0.0098(8) -0.0038(8)
N4 0.0196(9) 0.0256(9) 0.0269(10) 0.0023(8) -0.0016(8) -0.0095(7)
C1 0.0282(11) 0.0222(10) 0.0211(10) -0.0005(8) -0.0023(9) -0.0110(9)
C2 0.0232(11) 0.0248(10) 0.0238(11) 0.0031(9) -0.0079(9) -0.0061(8)
C11 0.0290(11) 0.0236(10) 0.0164(10) 0.0032(8) -0.0080(9) -0.0091(9)
C12 0.0327(12) 0.0202(10) 0.0177(10) -0.0005(8) -0.0071(9) -0.0085(9)
C13 0.0369(13) 0.0235(11) 0.0292(12) 0.0063(9) -0.0055(10) -0.0091(10)
C14 0.0441(15) 0.0276(12) 0.0355(14) 0.0107(10) -0.0130(12) 0.0009(11)
C15 0.0268(12) 0.0417(14) 0.0372(14) 0.0079(11) -0.0123(11) 0.0008(10)
C16 0.0298(12) 0.0329(12) 0.0304(12) 0.0073(10) -0.0099(10) -0.0101(10)
C20 0.0283(11) 0.0235(10) 0.0197(10) 0.0024(8) -0.0118(9) -0.0129(9)
C21 0.0178(10) 0.0247(10) 0.0343(12) 0.0098(9) -0.0027(9) -0.0056(8)
C22 0.0198(11) 0.0287(12) 0.0404(14) 0.0004(10) 0.0042(10) -0.0105(9)
C23 0.0258(13) 0.0274(12) 0.0652(19) 0.0034(12) 0.0050(13) -0.0074(10)
C24 0.0267(13) 0.0317(14) 0.072(2) 0.0188(14) -0.0014(13) -0.0039(11)
C25 0.0227(13) 0.0545(17) 0.0570(18) 0.0299(15) -0.0098(12) -0.0065(12)
C26 0.0234(12) 0.0417(13) 0.0335(13) 0.0122(11) -0.0068(10) -0.0088(10)
C27 0.0384(14) 0.0363(13) 0.0337(13) -0.0081(11) 0.0010(11) -0.0159(11)
C28 0.0483(17) 0.0608(19) 0.0464(16) 0.0117(14) -0.0294(14) -0.0113(14)
C30 0.0316(12) 0.0281(11) 0.0192(10) 0.0045(9) -0.0092(9) -0.0070(9)
C31 0.0264(11) 0.0263(11) 0.0239(11) -0.0079(9) -0.0044(9) -0.0014(9)
C32 0.0357(13) 0.0284(12) 0.0300(12) -0.0035(10) -0.0053(11) -0.0009(10)
C33 0.066(2) 0.0260(12) 0.0409(15) -0.0054(11) -0.0111(14) -0.0047(13)
C34 0.072(2) 0.0410(15) 0.0388(16) -0.0178(13) -0.0113(15) -0.0134(15)
C35 0.0498(17) 0.0457(15) 0.0248(12) -0.0103(11) -0.0113(12) -0.0024(13)
C36 0.0332(13) 0.0357(13) 0.0270(12) -0.0059(10) -0.0094(10) 0.0003(10)
C37 0.0544(18) 0.0353(14) 0.0364(14) 0.0045(11) -0.0142(13) -0.0020(12)
C38 0.079(2) 0.0379(15) 0.0332(14) 0.0027(11) -0.0289(14) 0.0000(15)
C40 0.0206(10) 0.0261(11) 0.0231(11) 0.0060(9) -0.0025(9) -0.0095(9)
C41 0.0158(10) 0.0240(11) 0.0393(13) -0.0056(9) 0.0013(9) -0.0080(8)
C42 0.0173(11) 0.0481(15) 0.0394(14) -0.0122(12) 0.0001(10) -0.0096(10)
C43 0.0294(14) 0.069(2) 0.0589(19) -0.0300(16) -0.0046(13) -0.0146(14)
C44 0.0336(16) 0.0484(18) 0.097(3) -0.0321(19) -0.0021(17) -0.0160(14)
C45 0.0273(13) 0.0256(13) 0.089(2) -0.0017(14) 0.0049(15) -0.0069(10)
C46 0.0170(11) 0.0311(12) 0.0561(17) 0.0050(11) 0.0009(11) -0.0076(9)
C47 0.0289(14) 0.070(2) 0.0451(16) 0.0054(14) -0.0142(12) -0.0070(13)
C48 0.0330(15) 0.0541(17) 0.068(2) 0.0342(16) -0.0073(14) -0.0172(13)
S 0.0240(3) 0.0269(3) 0.0212(3) 0.0065(2) -0.0066(2) -0.0083(2)
O2 0.0412(10) 0.0211(8) 0.0562(12) 0.0056(8) -0.0173(9) -0.0062(7)
O3 0.0275(9) 0.0381(9) 0.0328(9) -0.0063(7) -0.0044(7) -0.0114(7)
O4 0.0277(9) 0.0792(14) 0.0231(9) 0.0180(9) -0.0049(7) -0.0148(9)
C90 0.0393(14) 0.0251(11) 0.0251(11) 0.0031(9) -0.0123(10) -0.0055(10)
F1 0.0510(10) 0.0433(9) 0.0519(9) 0.0025(7) -0.0344(8) -0.0107(7)
F2 0.0450(9) 0.0237(7) 0.0533(9) 0.0031(6) -0.0143(7) 0.0011(6)
F3 0.0625(11) 0.0565(10) 0.0211(7) 0.0122(7) -0.0051(7) -0.0053(8)

loop_
_atom_type_symbol
_atom_type_description
_atom_type_scat_dispersion_real
_atom_type_scat_dispersion_imag
_atom_type_scat_source
C C 0.0033 0.0016 'International Tables Vol C Tables 4.2.6.8 and 6.1.1.4'
H H 0.0000 0.0000 'International Tables Vol C Tables 4.2.6.8 and 6.1.1.4'
N N 0.0061 0.0033 'International Tables Vol C Tables 4.2.6.8 and 6.1.1.4'
O O 0.0106 0.0060 'International Tables Vol C Tables 4.2.6.8 and 6.1.1.4'
F F 0.0171 0.0103 'International Tables Vol C Tables 4.2.6.8 and 6.1.1.4'
S S 0.1246 0.1234 'International Tables Vol C Tables 4.2.6.8 and 6.1.1.4'
Pd Pd -0.9988 1.0072 'International Tables Vol C Tables 4.2.6.8 and 6.1.1.4'
I I -0.4742 1.8119 'International Tables Vol C Tables 4.2.6.8 and 6.1.1.4'

loop_
_geom_angle_atom_site_label_1
_geom_angle_atom_site_label_2
_geom_angle_atom_site_label_3
_geom_angle
C40 Pd C30 176.84(9)
C40 Pd C20 91.82(8)
C30 Pd C20 89.87(9)
C40 Pd I 89.00(6)
C30 Pd I 89.48(6)
C20 Pd I 176.51(6)
C20 N2 C21 125.47(18)
C30 N3 C31 174.1(2)
C40 N4 C41 176.2(2)
C12 C1 C2 113.79(18)
O1 C2 N1 122.4(2)
O1 C2 C1 119.96(19)
N1 C2 C1 117.64(19)
C16 C11 C12 119.3(2)
C16 C11 C20 115.99(19)
C12 C11 C20 124.6(2)
C13 C12 C11 117.7(2)
C13 C12 C1 117.54(19)
C11 C12 C1 124.69(19)
C14 C13 C12 122.0(2)
C13 C14 C15 120.3(2)
C16 C15 C14 119.2(2)
C15 C16 C11 121.4(2)
N2 C20 C11 119.94(19)
N2 C20 Pd 120.79(15)
C11 C20 Pd 119.27(15)
C26 C21 C22 123.2(2)
C26 C21 N2 120.3(2)
C22 C21 N2 116.4(2)
C23 C22 C21 117.3(2)
C23 C22 C27 121.8(2)
C21 C22 C27 120.9(2)
C24 C23 C22 120.6(3)
C25 C24 C23 120.7(2)
C24 C25 C26 121.8(3)
C25 C26 C21 116.4(3)
C25 C26 C28 119.6(2)
C21 C26 C28 124.0(2)
N3 C30 Pd 177.7(2)
C32 C31 N3 118.5(2)
C32 C31 C36 124.2(2)
N3 C31 C36 117.2(2)
C33 C32 C31 116.1(2)
C33 C32 C37 122.4(2)
C31 C32 C37 121.4(2)
C34 C33 C32 121.0(2)
C33 C34 C35 121.7(2)
C34 C35 C36 119.8(2)
C35 C36 C31 117.1(2)
C35 C36 C38 121.9(2)
C31 C36 C38 121.0(2)
N4 C40 Pd 177.24(18)
C46 C41 C42 124.6(2)
C46 C41 N4 117.4(2)
C42 C41 N4 118.0(2)
C41 C42 C43 115.8(3)
C41 C42 C47 122.6(2)
C43 C42 C47 121.6(3)
C44 C43 C42 121.1(3)
C43 C44 C45 121.9(3)
C44 C45 C46 120.8(3)
C41 C46 C45 115.8(3)
C41 C46 C48 120.8(2)
C45 C46 C48 123.4(3)
O4 S O3 116.29(11)
O4 S O2 114.68(12)
O3 S O2 113.59(11)
O4 S C90 104.51(11)
O3 S C90 103.03(11)
O2 S C90 102.40(11)
F1 C90 F3 108.66(19)
F1 C90 F2 107.7(2)
F3 C90 F2 107.08(18)
F1 C90 S 111.03(15)
F3 C90 S 111.05(17)
F2 C90 S 111.17(16)

loop_
_geom_bond_atom_site_label_1
_geom_bond_atom_site_label_2
_geom_bond_distance
Pd C40 1.964(2)
Pd C30 1.971(2)
Pd C20 2.025(2)
Pd I 2.6250(2)
O1 C2 1.249(3)
N1 C2 1.315(3)
N2 C20 1.303(3)
N2 C21 1.441(3)
N3 C30 1.145(3)
N3 C31 1.397(3)
N4 C40 1.147(3)
N4 C41 1.405(3)
C1 C12 1.512(3)
C1 C2 1.528(3)
C11 C16 1.396(3)
C11 C12 1.418(3)
C11 C20 1.473(3)
C12 C13 1.395(3)
C13 C14 1.370(4)
C14 C15 1.387(4)
C15 C16 1.377(3)
C21 C26 1.396(3)
C21 C22 1.400(3)
C22 C23 1.389(3)
C22 C27 1.506(4)
C23 C24 1.379(4)
C24 C25 1.364(4)
C25 C26 1.393(3)
C26 C28 1.506(4)
C31 C32 1.396(3)
C31 C36 1.404(3)
C32 C33 1.388(4)
C32 C37 1.500(3)
C33 C34 1.378(4)
C34 C35 1.385(4)
C35 C36 1.386(3)
C36 C38 1.503(3)
C41 C46 1.392(3)
C41 C42 1.398(3)
C42 C43 1.407(4)
C42 C47 1.482(4)
C43 C44 1.349(5)
C44 C45 1.371(5)
C45 C46 1.405(4)
C46 C48 1.482(4)
S O4 1.4285(17)
S O3 1.4409(17)
S O2 1.4464(18)
S C90 1.823(2)
C90 F1 1.331(3)
C90 F3 1.334(3)
C90 F2 1.334(3)

loop_
_geom_hbond_atom_site_label_D
_geom_hbond_atom_site_label_H
_geom_hbond_atom_site_label_A
_geom_hbond_distance_DH
_geom_hbond_distance_HA
_geom_hbond_distance_DA
_geom_hbond_angle_DHA
_geom_hbond_site_symmetry_A
N1 H01 O2 0.894(18) 1.975(19) 2.868(3) 176(3) .
N1 H02 O3 0.879(17) 2.130(18) 2.986(3) 164(2) 2_775
N2 H03 O1 0.91(2) 1.68(2) 2.595(2) 178(3) .
